data_7013495
loop_
_publ_author_name
'Manuel Bardaj\'i'
'Peter G. Jones'
'Antonio Laguna'
'M. Dolores Villacampa'
'Noelia Villaverde'

_publ_section_title
;
 Synthesis and structural characterization of luminescent gold(I)
 derivatives with an unsymmetric diphosphine
;
_journal_issue 23
_journal_name_full 'Dalton Trans.'
_journal_page_first 4529
_journal_page_last 4536
_journal_paper_doi 10.1039/b309116c
_journal_year 2003
_chemical_formula_sum 'C44 H60 Au2 Cl4 F6 O6 P4 S2'
_chemical_formula_weight 1522.65
_chemical_name_systematic
;
?
;
_space_group_IT_number 2
_symmetry_cell_setting triclinic
_symmetry_space_group_name_Hall '-P 1'
_symmetry_space_group_name_H-M 'P -1'
_atom_sites_solution_hydrogens geom
_atom_sites_solution_primary direct
_atom_sites_solution_secondary difmap
_audit_creation_method SHELXL-97
_cell_angle_alpha 70.5620(10)
_cell_angle_beta 69.619(2)
_cell_angle_gamma 89.378(2)
_cell_formula_units_Z 1
_cell_length_a 10.0765(9)
_cell_length_b 11.6880(10)
_cell_length_c 13.2223(12)
_cell_measurement_reflns_used 3288
_cell_measurement_temperature 100(2)
_cell_measurement_theta_max 27
_cell_measurement_theta_min 2.2
_cell_volume 1366.8(2)
_computing_cell_refinement 'SAINT+ 6.02 (Bruker AXS, 1999)'
_computing_data_collection 'SMART v. 5.611 (Bruker AXS,  2000)'
_computing_data_reduction 'SAINT+ 6.02 (Bruker AXS, 1999)'
_computing_molecular_graphics 'XP, SHELXTL v. 6.10 (Bruker, 2000)'
_computing_publication_material 'XCIF, SHELXTL v. 6.10 (Bruker, 2000)'
_computing_structure_refinement 'SHELXL-97 (Sheldrick, 1997)'
_computing_structure_solution 'SHELXS-97 (Sheldrick, 1990)'
_diffrn_ambient_temperature 293(2)
_diffrn_detector_area_resol_mean 8.26
_diffrn_measured_fraction_theta_full 0.872
_diffrn_measured_fraction_theta_max 0.872
_diffrn_measurement_device_type 'Bruker SMART APEX CCD system'
_diffrn_measurement_method '\w rotations with narrow frames'
_diffrn_radiation_monochromator graphite
_diffrn_radiation_source 'fine-focus sealed tube'
_diffrn_radiation_type MoK\a
_diffrn_radiation_wavelength 0.71073
_diffrn_reflns_av_R_equivalents 0.0256
_diffrn_reflns_av_sigmaI/netI 0.0803
_diffrn_reflns_limit_h_max 13
_diffrn_reflns_limit_h_min -10
_diffrn_reflns_limit_k_max 13
_diffrn_reflns_limit_k_min -15
_diffrn_reflns_limit_l_max 15
_diffrn_reflns_limit_l_min -16
_diffrn_reflns_number 9037
_diffrn_reflns_theta_full 28.49
_diffrn_reflns_theta_max 28.49
_diffrn_reflns_theta_min 1.75
_exptl_absorpt_coefficient_mu 5.814
_exptl_absorpt_correction_T_max 1.000000
_exptl_absorpt_correction_T_min 0.829702
_exptl_absorpt_correction_type SADABS
_exptl_absorpt_process_details
;
SADABS; Area-Detector Absorption Correction. Bruker-AXS
within SAINT+ package, v. 6.02 (1999).
;
_exptl_crystal_colour colorless
_exptl_crystal_density_diffrn 1.850
_exptl_crystal_density_method 'not measured'
_exptl_crystal_description prism
_exptl_crystal_F_000 744
_exptl_crystal_size_max 0.18
_exptl_crystal_size_mid 0.10
_exptl_crystal_size_min 0.10
_refine_diff_density_max 2.313
_refine_diff_density_min -1.374
_refine_diff_density_rms 0.164
_refine_ls_extinction_method none
_refine_ls_goodness_of_fit_ref 0.896
_refine_ls_hydrogen_treatment mixed
_refine_ls_matrix_type full
_refine_ls_number_parameters 311
_refine_ls_number_reflns 6053
_refine_ls_number_restraints 0
_refine_ls_restrained_S_all 0.896
_refine_ls_R_factor_all 0.0434
_refine_ls_R_factor_gt 0.0352
_refine_ls_shift/su_max 0.001
_refine_ls_shift/su_mean 0.000
_refine_ls_structure_factor_coef Fsqd
_refine_ls_weighting_details 'calc w=1/[\s^2^(Fo^2^)+(0.0253P)^2^+0.0000P] where P=(Fo^2^+2Fc^2^)/3'
_refine_ls_weighting_scheme calc
_refine_ls_wR_factor_gt 0.0692
_refine_ls_wR_factor_ref 0.0710
_reflns_number_gt 5040
_reflns_number_total 6053
_reflns_threshold_expression >2sigma(I)
_cod_data_source_file b309116c.txt
_cod_data_source_block lol44as
_cod_depositor_comments
;
The following automatic conversions were performed:
'_symmetry_cell_setting' value 'Triclinic' changed to 'triclinic'
according to '/home/saulius/struct/CIF-dictionaries/cif_core.dic'
dictionary named 'cif_core.dic' version 2.4.1 from 2010-06-29.

Automatic conversion script
Id: cif_fix_enum 1527 2010-12-29 10:47:43Z saulius 
;
_cod_original_sg_symbol_H-M P-1
_cod_database_code 7013495

loop_
_symmetry_equiv_pos_as_xyz
'x, y, z'
'-x, -y, -z'

loop_
_atom_site_label
_atom_site_type_symbol
_atom_site_fract_x
_atom_site_fract_y
_atom_site_fract_z
_atom_site_U_iso_or_equiv
_atom_site_adp_type
_atom_site_occupancy
_atom_site_symmetry_multiplicity
_atom_site_calc_flag
_atom_site_refinement_flags
_atom_site_disorder_assembly
_atom_site_disorder_group
Au1 Au 0.97743(2) 0.548941(19) 0.594794(19) 0.01622(7) Uani 1 1 d . . .
P1 P 0.74282(14) 0.46455(12) 0.68401(12) 0.0166(3) Uani 1 1 d . . .
P2 P 1.20077(15) 0.65799(12) 0.49726(12) 0.0163(3) Uani 1 1 d . . .
C1 C 0.6348(5) 0.5811(5) 0.7214(4) 0.0168(11) Uani 1 1 d . . .
C2 C 0.5490(5) 0.5664(5) 0.8326(5) 0.0196(12) Uani 1 1 d . . .
H2 H 0.5403 0.4932 0.8923 0.024 Uiso 1 1 calc R . .
C3 C 0.4755(6) 0.6619(5) 0.8551(5) 0.0221(13) Uani 1 1 d . . .
H3 H 0.4166 0.6525 0.9301 0.027 Uiso 1 1 calc R . .
C4 C 0.4898(6) 0.7705(5) 0.7668(5) 0.0243(13) Uani 1 1 d . . .
H4 H 0.4409 0.8343 0.7824 0.029 Uiso 1 1 calc R . .
C5 C 0.5761(6) 0.7851(5) 0.6553(5) 0.0238(13) Uani 1 1 d . . .
H5 H 0.5857 0.8587 0.5958 0.029 Uiso 1 1 calc R . .
C6 C 0.6480(5) 0.6904(5) 0.6323(5) 0.0201(12) Uani 1 1 d . . .
H6 H 0.7054 0.6996 0.5571 0.024 Uiso 1 1 calc R . .
C11 C 0.6963(6) 0.3305(4) 0.8118(5) 0.0186(12) Uani 1 1 d . . .
C12 C 0.5588(6) 0.2694(5) 0.8675(5) 0.0237(13) Uani 1 1 d . . .
H12 H 0.4877 0.2997 0.8396 0.028 Uiso 1 1 calc R . .
C13 C 0.5265(7) 0.1659(5) 0.9622(5) 0.0318(15) Uani 1 1 d . . .
H13 H 0.4336 0.1271 1.0000 0.038 Uiso 1 1 calc R . .
C14 C 0.6328(7) 0.1190(5) 1.0017(5) 0.0357(16) Uani 1 1 d . . .
H14 H 0.6108 0.0479 1.0659 0.043 Uiso 1 1 calc R . .
C15 C 0.7698(7) 0.1753(5) 0.9481(5) 0.0325(15) Uani 1 1 d . . .
H15 H 0.8405 0.1421 0.9752 0.039 Uiso 1 1 calc R . .
C16 C 0.8027(6) 0.2821(5) 0.8533(5) 0.0255(13) Uani 1 1 d . . .
H16 H 0.8954 0.3216 0.8172 0.031 Uiso 1 1 calc R . .
C17 C 1.1960(6) 0.8070(5) 0.3932(5) 0.0204(12) Uani 1 1 d . . .
H17 H 1.1801 0.7895 0.3305 0.024 Uiso 1 1 calc R . .
C18 C 1.0689(6) 0.8716(5) 0.4431(5) 0.0270(14) Uani 1 1 d . . .
H18A H 1.0817 0.8948 0.5026 0.041 Uiso 1 1 calc R . .
H18B H 0.9824 0.8170 0.4749 0.041 Uiso 1 1 calc R . .
H18C H 1.0634 0.9431 0.3830 0.041 Uiso 1 1 calc R . .
C19 C 1.3372(6) 0.8902(5) 0.3377(5) 0.0287(14) Uani 1 1 d . . .
H19A H 1.3308 0.9628 0.2790 0.043 Uiso 1 1 calc R . .
H19B H 1.4126 0.8480 0.3038 0.043 Uiso 1 1 calc R . .
H19C H 1.3570 0.9120 0.3953 0.043 Uiso 1 1 calc R . .
C20 C 1.3211(5) 0.5757(5) 0.4139(5) 0.0187(12) Uani 1 1 d . . .
H20A H 1.4124 0.6258 0.3696 0.022 Uiso 1 1 calc R . .
H20B H 1.3367 0.5014 0.4671 0.022 Uiso 1 1 calc R . .
C21 C 1.2881(6) 0.6809(5) 0.5899(5) 0.0197(12) Uani 1 1 d . . .
H21 H 1.3846 0.7224 0.5415 0.024 Uiso 1 1 calc R . .
C22 C 1.2076(6) 0.7602(5) 0.6557(5) 0.0278(14) Uani 1 1 d . . .
H22A H 1.1077 0.7313 0.6887 0.042 Uiso 1 1 calc R . .
H22B H 1.2223 0.8433 0.6040 0.042 Uiso 1 1 calc R . .
H22C H 1.2418 0.7563 0.7159 0.042 Uiso 1 1 calc R . .
C23 C 1.2993(6) 0.5579(5) 0.6731(5) 0.0266(14) Uani 1 1 d . . .
H23A H 1.3376 0.5707 0.7261 0.040 Uiso 1 1 calc R . .
H23B H 1.3610 0.5131 0.6306 0.040 Uiso 1 1 calc R . .
H23C H 1.2063 0.5122 0.7151 0.040 Uiso 1 1 calc R . .
C24 C 0.8944(7) 0.7550(6) 0.9207(6) 0.0412(17) Uani 1 1 d . . .
H24A H 0.9970 0.7571 0.8872 0.049 Uiso 1 1 calc R . .
H24B H 0.8748 0.8072 0.9667 0.049 Uiso 1 1 calc R . .
Cl2 Cl 0.82687(19) 0.81364(16) 0.80811(16) 0.0485(5) Uani 1 1 d . . .
Cl3 Cl 0.87469(19) 0.52336(15) 0.92061(16) 0.0476(5) Uani 1 1 d . . .
C25 C 0.8312(8) 0.6277(6) 0.9970(6) 0.0454(18) Uani 1 1 d . . .
H25A H 0.7284 0.6250 1.0298 0.055 Uiso 1 1 calc R . .
H25B H 0.8661 0.6027 1.0600 0.055 Uiso 1 1 calc R . .
C26 C 0.8058(7) 0.9166(5) 0.2712(6) 0.0322(15) Uani 1 1 d . . .
S1 S 0.77419(16) 0.75604(13) 0.29094(13) 0.0253(3) Uani 1 1 d . . .
F1 F 0.7743(4) 0.9317(3) 0.3718(3) 0.0428(10) Uani 1 1 d . . .
F2 F 0.7271(5) 0.9848(3) 0.2186(4) 0.0634(13) Uani 1 1 d . . .
F3 F 0.9408(4) 0.9619(3) 0.2096(4) 0.0596(12) Uani 1 1 d . . .
O1 O 0.6251(4) 0.7251(4) 0.3592(4) 0.0404(12) Uani 1 1 d . . .
O2 O 0.8634(4) 0.6990(3) 0.3524(4) 0.0340(10) Uani 1 1 d . . .
O3 O 0.8172(6) 0.7574(4) 0.1757(4) 0.0572(14) Uani 1 1 d . . .

loop_
_atom_site_aniso_label
_atom_site_aniso_U_11
_atom_site_aniso_U_22
_atom_site_aniso_U_33
_atom_site_aniso_U_23
_atom_site_aniso_U_13
_atom_site_aniso_U_12
Au1 0.01674(12) 0.01546(11) 0.01994(11) -0.00849(8) -0.00862(9) 0.00227(8)
P1 0.0174(8) 0.0142(7) 0.0205(8) -0.0068(6) -0.0088(6) 0.0036(6)
P2 0.0179(8) 0.0142(7) 0.0214(8) -0.0090(6) -0.0100(6) 0.0033(6)
C1 0.018(3) 0.017(3) 0.020(3) -0.009(2) -0.010(2) 0.002(2)
C2 0.021(3) 0.017(3) 0.023(3) -0.007(2) -0.011(3) 0.004(2)
C3 0.022(3) 0.030(3) 0.025(3) -0.020(3) -0.011(3) 0.008(2)
C4 0.030(4) 0.024(3) 0.029(3) -0.016(3) -0.016(3) 0.012(3)
C5 0.028(3) 0.019(3) 0.031(3) -0.009(3) -0.018(3) 0.008(2)
C6 0.016(3) 0.021(3) 0.026(3) -0.011(3) -0.009(3) 0.003(2)
C11 0.027(3) 0.009(3) 0.020(3) -0.006(2) -0.009(3) 0.002(2)
C12 0.030(4) 0.018(3) 0.026(3) -0.013(3) -0.009(3) 0.004(2)
C13 0.042(4) 0.020(3) 0.026(3) -0.007(3) -0.005(3) -0.004(3)
C14 0.067(5) 0.014(3) 0.024(3) -0.005(3) -0.016(3) 0.000(3)
C15 0.048(4) 0.032(4) 0.029(4) -0.015(3) -0.024(3) 0.017(3)
C16 0.029(4) 0.022(3) 0.027(3) -0.012(3) -0.009(3) 0.003(3)
C17 0.028(3) 0.016(3) 0.022(3) -0.008(2) -0.012(3) 0.005(2)
C18 0.033(4) 0.020(3) 0.039(4) -0.014(3) -0.023(3) 0.008(3)
C19 0.034(4) 0.017(3) 0.032(4) -0.008(3) -0.008(3) 0.004(3)
C20 0.017(3) 0.014(3) 0.028(3) -0.009(2) -0.011(3) 0.005(2)
C21 0.024(3) 0.019(3) 0.019(3) -0.009(2) -0.010(3) 0.002(2)
C22 0.026(3) 0.034(4) 0.035(4) -0.022(3) -0.017(3) 0.012(3)
C23 0.030(4) 0.030(3) 0.029(3) -0.014(3) -0.018(3) 0.003(3)
C24 0.051(5) 0.038(4) 0.035(4) -0.012(3) -0.017(3) 0.000(3)
Cl2 0.0516(12) 0.0442(11) 0.0509(11) -0.0103(9) -0.0264(9) 0.0088(8)
Cl3 0.0574(12) 0.0380(10) 0.0568(12) -0.0241(9) -0.0247(10) 0.0094(8)
C25 0.063(5) 0.030(4) 0.041(4) -0.017(3) -0.011(4) 0.001(3)
C26 0.047(4) 0.020(3) 0.034(4) -0.006(3) -0.023(3) 0.004(3)
S1 0.0322(9) 0.0192(7) 0.0277(8) -0.0101(7) -0.0131(7) 0.0025(6)
F1 0.064(3) 0.027(2) 0.049(2) -0.0218(19) -0.028(2) 0.0081(18)
F2 0.109(4) 0.026(2) 0.080(3) -0.012(2) -0.071(3) 0.026(2)
F3 0.062(3) 0.035(2) 0.059(3) -0.008(2) -0.002(2) -0.023(2)
O1 0.024(2) 0.034(3) 0.068(3) -0.024(2) -0.017(2) 0.0028(19)
O2 0.033(3) 0.024(2) 0.050(3) -0.013(2) -0.021(2) 0.0078(19)
O3 0.105(4) 0.033(3) 0.037(3) -0.015(2) -0.028(3) 0.003(3)

loop_
_atom_type_symbol
_atom_type_description
_atom_type_scat_dispersion_real
_atom_type_scat_dispersion_imag
_atom_type_scat_source
C C 0.0033 0.0016 'International Tables Vol C Tables 4.2.6.8 and 6.1.1.4'
H H 0.0000 0.0000 'International Tables Vol C Tables 4.2.6.8 and 6.1.1.4'
O O 0.0106 0.0060 'International Tables Vol C Tables 4.2.6.8 and 6.1.1.4'
F F 0.0171 0.0103 'International Tables Vol C Tables 4.2.6.8 and 6.1.1.4'
P P 0.1023 0.0942 'International Tables Vol C Tables 4.2.6.8 and 6.1.1.4'
S S 0.1246 0.1234 'International Tables Vol C Tables 4.2.6.8 and 6.1.1.4'
Cl Cl 0.1484 0.1585 'International Tables Vol C Tables 4.2.6.8 and 6.1.1.4'
Au Au -2.0133 8.8022 'International Tables Vol C Tables 4.2.6.8 and 6.1.1.4'

loop_
_geom_angle_atom_site_label_1
_geom_angle_atom_site_label_2
_geom_angle_atom_site_label_3
_geom_angle
_geom_angle_site_symmetry_1
_geom_angle_site_symmetry_3
_geom_angle_publ_flag
P1 Au1 P2 172.32(5) . . ?
P1 Au1 Au1 92.13(4) . 2_766 ?
P2 Au1 Au1 89.70(4) . 2_766 ?
P1 Au1 O2 100.18(8) . 2_766 ?
P2 Au1 O2 87.47(8) . 2_766 ?
Au1 Au1 O2 71.42(7) 2_766 2_766 ?
C11 P1 C20 105.9(2) . 2_766 ?
C11 P1 C1 107.6(2) . . ?
C20 P1 C1 105.2(2) 2_766 . ?
C11 P1 Au1 117.97(18) . . ?
C20 P1 Au1 111.33(18) 2_766 . ?
C1 P1 Au1 108.17(17) . . ?
C21 P2 C20 104.9(2) . . ?
C21 P2 C17 109.2(2) . . ?
C20 P2 C17 106.4(2) . . ?
C21 P2 Au1 114.35(19) . . ?
C20 P2 Au1 110.17(17) . . ?
C17 P2 Au1 111.36(17) . . ?
C2 C1 C6 120.3(5) . . ?
C2 C1 P1 122.7(4) . . ?
C6 C1 P1 116.9(4) . . ?
C1 C2 C3 119.4(5) . . ?
C4 C3 C2 120.2(5) . . ?
C3 C4 C5 120.3(5) . . ?
C6 C5 C4 119.7(5) . . ?
C5 C6 C1 120.1(5) . . ?
C12 C11 C16 118.8(5) . . ?
C12 C11 P1 121.8(4) . . ?
C16 C11 P1 119.3(4) . . ?
C13 C12 C11 121.0(5) . . ?
C12 C13 C14 119.5(6) . . ?
C15 C14 C13 121.2(6) . . ?
C14 C15 C16 119.6(5) . . ?
C15 C16 C11 119.9(5) . . ?
C19 C17 C18 112.3(4) . . ?
C19 C17 P2 113.5(4) . . ?
C18 C17 P2 112.5(4) . . ?
P1 C20 P2 114.6(3) 2_766 . ?
C22 C21 C23 110.5(5) . . ?
C22 C21 P2 110.8(4) . . ?
C23 C21 P2 109.9(3) . . ?
C25 C24 Cl2 112.8(5) . . ?
C24 C25 Cl3 111.8(5) . . ?
F2 C26 F3 107.6(5) . . ?
F2 C26 F1 107.1(5) . . ?
F3 C26 F1 107.0(5) . . ?
F2 C26 S1 112.0(4) . . ?
F3 C26 S1 111.9(4) . . ?
F1 C26 S1 111.0(4) . . ?
O3 S1 O2 115.3(3) . . ?
O3 S1 O1 116.5(3) . . ?
O2 S1 O1 113.2(3) . . ?
O3 S1 C26 103.1(3) . . ?
O2 S1 C26 103.0(3) . . ?
O1 S1 C26 103.1(3) . . ?

loop_
_geom_bond_atom_site_label_1
_geom_bond_atom_site_label_2
_geom_bond_distance
_geom_bond_site_symmetry_2
_geom_bond_publ_flag
Au1 P1 2.2993(14) . ?
Au1 P2 2.3020(14) . ?
Au1 Au1 2.9838(5) 2_766 ?
Au1 O2 3.284(4) 2_766 ?
P1 C11 1.798(5) . ?
P1 C20 1.818(5) 2_766 ?
P1 C1 1.823(5) . ?
P2 C21 1.823(5) . ?
P2 C20 1.833(5) . ?
P2 C17 1.838(5) . ?
C1 C2 1.375(7) . ?
C1 C6 1.389(7) . ?
C2 C3 1.391(7) . ?
C3 C4 1.377(7) . ?
C4 C5 1.379(8) . ?
C5 C6 1.377(7) . ?
C11 C12 1.391(7) . ?
C11 C16 1.400(7) . ?
C12 C13 1.361(7) . ?
C13 C14 1.380(8) . ?
C14 C15 1.367(8) . ?
C15 C16 1.385(8) . ?
C17 C19 1.528(7) . ?
C17 C18 1.539(7) . ?
C20 P1 1.818(5) 2_766 ?
C21 C22 1.517(7) . ?
C21 C23 1.524(7) . ?
C24 C25 1.487(8) . ?
C24 Cl2 1.779(6) . ?
Cl3 C25 1.789(6) . ?
C26 F2 1.322(6) . ?
C26 F3 1.323(7) . ?
C26 F1 1.328(7) . ?
C26 S1 1.822(6) . ?
S1 O3 1.426(5) . ?
S1 O2 1.432(4) . ?
S1 O1 1.433(4) . ?

loop_
_geom_hbond_atom_site_label_D
_geom_hbond_atom_site_label_H
_geom_hbond_atom_site_label_A
_geom_hbond_distance_DH
_geom_hbond_distance_HA
_geom_hbond_distance_DA
_geom_hbond_angle_DHA
_geom_hbond_site_symmetry_A
C24 H24B O3 0.97 2.48 3.195(8) 130.7 1_556
C20 H20A O1 0.97 2.39 3.269(6) 150.9 1_655
